data_7017407
loop_
_publ_author_name
'Kutasi, Anna M.'
'Turner, David R.'
'Moubaraki, Boujemaa'
'Batten, Stuart R.'
'Murray, Keith S.'

_publ_section_title
;
 Complexes of a hexa-nitrile dianion with neutral, chelating co-ligands:
 Self-assembly, structure and magnetism.
;
_journal_issue 45
_journal_name_full 'Dalton transactions (Cambridge, England : 2003)'
_journal_page_first 12358
_journal_page_last 12367
_journal_paper_doi 10.1039/c1dt11369k
_journal_volume 40
_journal_year 2011
_chemical_formula_moiety 'C30 H24 Co N6, C12 N6'
_chemical_formula_sum 'C42 H24 Co N12'
_chemical_formula_weight 755.66
_chemical_name_common (Co(2,2'-bipy)3)(HCTMCP)
_chemical_name_systematic
;
[Co(2,2'-bipy)3](HCTMCP)
;
_space_group_IT_number 152
_symmetry_cell_setting trigonal
_symmetry_space_group_name_Hall 'P 31 2"'
_symmetry_space_group_name_H-M 'P 31 2 1'
_atom_sites_solution_hydrogens geom
_atom_sites_solution_primary direct
_atom_sites_solution_secondary difmap
_audit_creation_method SHELXL-97
_cell_angle_alpha 90.00
_cell_angle_beta 90.00
_cell_angle_gamma 120.00
_cell_formula_units_Z 3
_cell_length_a 13.0154(1)
_cell_length_b 13.0154(1)
_cell_length_c 17.9458(2)
_cell_measurement_reflns_used 27912
_cell_measurement_temperature 123(1)
_cell_measurement_theta_max 27.50
_cell_measurement_theta_min 3.41
_cell_volume 2632.74(4)
_computing_cell_refinement 'DENZO-SMN (Otwinowski & Minor, 1997)'
_computing_data_collection 'Collect (Hooft, 1999)'
_computing_data_reduction 'DENZO-SMN (Otwinowski & Minor, 1997)'
_computing_molecular_graphics 'X-Seed (Barbour, 1999)'
_computing_publication_material 'CIFTAB (Sheldrick, 1997)'
_computing_structure_refinement 'SHELXL-97 (Sheldrick, 1997)'
_computing_structure_solution 'SHELXS-97 (Sheldrick, 1990)'
_diffrn_ambient_temperature 123(1)
_diffrn_measured_fraction_theta_full 0.996
_diffrn_measured_fraction_theta_max 0.996
_diffrn_measurement_device_type 'Nonius KappaCCD'
_diffrn_measurement_method 'phi and omega scans'
_diffrn_radiation_monochromator graphite
_diffrn_radiation_source 'fine-focus sealed tube'
_diffrn_radiation_type MoK\a
_diffrn_radiation_wavelength 0.71073
_diffrn_reflns_av_R_equivalents 0.0293
_diffrn_reflns_av_sigmaI/netI 0.0207
_diffrn_reflns_limit_h_max 16
_diffrn_reflns_limit_h_min -16
_diffrn_reflns_limit_k_max 16
_diffrn_reflns_limit_k_min -16
_diffrn_reflns_limit_l_max 23
_diffrn_reflns_limit_l_min -23
_diffrn_reflns_number 27912
_diffrn_reflns_theta_full 27.50
_diffrn_reflns_theta_max 27.50
_diffrn_reflns_theta_min 3.41
_exptl_absorpt_coefficient_mu 0.540
_exptl_absorpt_correction_T_max 0.9233
_exptl_absorpt_correction_T_min 0.8210
_exptl_absorpt_correction_type empirical
_exptl_absorpt_process_details SORTAV
_exptl_crystal_colour red
_exptl_crystal_density_diffrn 1.430
_exptl_crystal_density_method 'not measured'
_exptl_crystal_description needle
_exptl_crystal_F_000 1161
_exptl_crystal_size_max 0.38
_exptl_crystal_size_mid 0.25
_exptl_crystal_size_min 0.15
_refine_diff_density_max 0.202
_refine_diff_density_min -0.255
_refine_diff_density_rms 0.034
_refine_ls_abs_structure_details 'Flack H D (1983), Acta Cryst. A39, 876-881'
_refine_ls_abs_structure_Flack 0.006(9)
_refine_ls_extinction_method none
_refine_ls_goodness_of_fit_ref 1.053
_refine_ls_hydrogen_treatment constr
_refine_ls_matrix_type full
_refine_ls_number_parameters 250
_refine_ls_number_reflns 4022
_refine_ls_number_restraints 0
_refine_ls_restrained_S_all 1.053
_refine_ls_R_factor_all 0.0252
_refine_ls_R_factor_gt 0.0224
_refine_ls_shift/su_max 0.000
_refine_ls_shift/su_mean 0.000
_refine_ls_structure_factor_coef Fsqd
_refine_ls_weighting_details 'calc w=1/[\s^2^(Fo^2^)+(0.2000P)^2^+0.0000P] where P=(Fo^2^+2Fc^2^)/3'
_refine_ls_weighting_scheme calc
_refine_ls_wR_factor_gt 0.0575
_refine_ls_wR_factor_ref 0.0587
_reflns_number_gt 3820
_reflns_number_total 4022
_reflns_threshold_expression >2sigma(I)
_cod_data_source_file c1dt11369k.txt
_cod_data_source_block 2Co
_cod_depositor_comments
;
The following automatic conversions were performed:

'_exptl_absorpt_correction_type' value 'Empirical' changed to
'empirical' according to
/home/saulius/struct/CIF-dictionaries/cif_core.dic dictionary named
'cif_core.dic' version 2.4.1 from 2010-06-29.

Automatic conversion script
Id: cif_fix_values 1715 2011-07-08 13:25:40Z adriana 
;
_cod_original_sg_symbol_H-M P3121
_cod_database_code 7017407

loop_
_symmetry_equiv_pos_as_xyz
'x, y, z'
'-y, x-y, z+1/3'
'-x+y, -x, z+2/3'
'x-y, -y, -z+2/3'
'-x, -x+y, -z+1/3'
'y, x, -z'

loop_
_atom_site_label
_atom_site_type_symbol
_atom_site_fract_x
_atom_site_fract_y
_atom_site_fract_z
_atom_site_U_iso_or_equiv
_atom_site_adp_type
_atom_site_occupancy
_atom_site_symmetry_multiplicity
_atom_site_calc_flag
_atom_site_refinement_flags
Co1 Co 0.561472(18) 0.561472(18) 0.0000 0.01627(7) Uani 1 2 d S
N10 N 0.69464(10) 0.68016(10) 0.07362(6) 0.0199(2) Uani 1 1 d .
C11 C 0.69204(13) 0.67294(14) 0.14859(8) 0.0254(3) Uani 1 1 d .
H11 H 0.6334 0.6019 0.1717 0.030 Uiso 1 1 calc R
C12 C 0.77160(14) 0.76520(16) 0.19304(8) 0.0315(4) Uani 1 1 d .
H12 H 0.7697 0.7564 0.2457 0.038 Uiso 1 1 calc R
C13 C 0.85365(13) 0.87002(17) 0.16023(9) 0.0342(4) Uani 1 1 d .
H13 H 0.9055 0.9362 0.1901 0.041 Uiso 1 1 calc R
C14 C 0.85996(13) 0.87805(14) 0.08297(9) 0.0288(3) Uani 1 1 d .
H14 H 0.9175 0.9487 0.0590 0.035 Uiso 1 1 calc R
C15 C 0.78015(12) 0.78039(12) 0.04164(8) 0.0205(3) Uani 1 1 d .
N20 N 0.46012(10) 0.64554(10) 0.02359(6) 0.0203(2) Uani 1 1 d .
C21 C 0.47060(14) 0.74180(13) -0.01078(9) 0.0265(3) Uani 1 1 d .
H21 H 0.5252 0.7751 -0.0509 0.032 Uiso 1 1 calc R
C22 C 0.40544(15) 0.79457(14) 0.00957(10) 0.0320(4) Uani 1 1 d .
H22 H 0.4141 0.8620 -0.0165 0.038 Uiso 1 1 calc R
C23 C 0.32734(14) 0.74735(14) 0.06861(10) 0.0337(4) Uani 1 1 d .
H23 H 0.2806 0.7812 0.0834 0.040 Uiso 1 1 calc R
C24 C 0.31811(14) 0.65008(14) 0.10588(9) 0.0294(3) Uani 1 1 d .
H24 H 0.2669 0.6181 0.1477 0.035 Uiso 1 1 calc R
C25 C 0.38432(12) 0.59940(12) 0.08177(8) 0.0210(3) Uani 1 1 d .
C26 C 0.37676(12) 0.49200(12) 0.11568(7) 0.0203(3) Uani 1 1 d .
C27 C 0.30226(13) 0.43163(15) 0.17518(7) 0.0277(3) Uani 1 1 d .
H27 H 0.2520 0.4579 0.1956 0.033 Uiso 1 1 calc R
C28 C 0.30192(15) 0.33336(15) 0.20424(8) 0.0325(4) Uani 1 1 d .
H28 H 0.2512 0.2909 0.2447 0.039 Uiso 1 1 calc R
C29 C 0.37625(14) 0.29757(14) 0.17377(9) 0.0306(3) Uani 1 1 d .
H29 H 0.3788 0.2312 0.1936 0.037 Uiso 1 1 calc R
C30 C 0.44706(13) 0.35986(12) 0.11384(8) 0.0258(3) Uani 1 1 d .
H30 H 0.4967 0.3339 0.0921 0.031 Uiso 1 1 calc R
N30 N 0.44801(10) 0.45542(10) 0.08538(6) 0.0204(2) Uani 1 1 d .
C101 C 0.58485(12) 0.60458(12) 0.46340(7) 0.0209(3) Uani 1 1 d .
C110 C 0.62421(13) 0.67802(12) 0.40047(7) 0.0214(3) Uani 1 1 d .
C111 C 0.55318(13) 0.65400(13) 0.33590(8) 0.0234(3) Uani 1 1 d .
N112 N 0.49707(12) 0.63714(13) 0.28258(7) 0.0323(3) Uani 1 1 d .
C113 C 0.73698(13) 0.78383(13) 0.40197(8) 0.0235(3) Uani 1 1 d .
N114 N 0.82856(12) 0.86834(13) 0.40295(8) 0.0350(3) Uani 1 1 d .
C102 C 0.50213(16) 0.50213(16) 0.5000 0.0215(4) Uani 1 2 d S
C120 C 0.39388(16) 0.39388(16) 0.5000 0.0227(4) Uani 1 2 d S
C121 C 0.32489(14) 0.34930(14) 0.43445(8) 0.0269(3) Uani 1 1 d .
N122 N 0.26747(14) 0.31006(15) 0.38231(8) 0.0428(4) Uani 1 1 d .

loop_
_atom_site_aniso_label
_atom_site_aniso_U_11
_atom_site_aniso_U_22
_atom_site_aniso_U_33
_atom_site_aniso_U_23
_atom_site_aniso_U_13
_atom_site_aniso_U_12
Co1 0.01451(9) 0.01451(9) 0.01804(11) -0.00030(5) 0.00030(5) 0.00595(10)
N10 0.0188(6) 0.0195(6) 0.0212(5) -0.0021(4) -0.0013(4) 0.0094(5)
C11 0.0255(7) 0.0322(8) 0.0204(7) -0.0032(6) -0.0022(6) 0.0159(6)
C12 0.0253(8) 0.0471(10) 0.0249(7) -0.0096(7) -0.0044(6) 0.0203(7)
C13 0.0205(7) 0.0411(9) 0.0378(8) -0.0209(8) -0.0070(6) 0.0128(7)
C14 0.0182(7) 0.0252(7) 0.0395(8) -0.0094(7) 0.0005(6) 0.0082(6)
C15 0.0151(6) 0.0194(7) 0.0275(7) -0.0037(6) 0.0004(6) 0.0090(6)
N20 0.0200(6) 0.0172(6) 0.0229(5) -0.0012(5) -0.0005(5) 0.0088(5)
C21 0.0293(8) 0.0227(7) 0.0298(7) 0.0018(6) 0.0001(6) 0.0146(6)
C22 0.0346(9) 0.0223(7) 0.0441(9) -0.0033(7) -0.0060(7) 0.0180(7)
C23 0.0270(8) 0.0258(8) 0.0514(10) -0.0118(7) -0.0025(7) 0.0156(7)
C24 0.0223(7) 0.0239(8) 0.0382(9) -0.0102(7) 0.0032(6) 0.0086(6)
C25 0.0169(6) 0.0192(7) 0.0233(7) -0.0068(5) -0.0026(5) 0.0064(5)
C26 0.0167(6) 0.0184(7) 0.0194(6) -0.0048(5) -0.0026(5) 0.0041(5)
C27 0.0221(7) 0.0307(8) 0.0231(6) -0.0033(7) 0.0021(5) 0.0079(7)
C28 0.0273(8) 0.0314(9) 0.0232(7) 0.0045(7) -0.0001(6) 0.0029(7)
C29 0.0277(8) 0.0230(8) 0.0312(8) 0.0065(6) -0.0052(7) 0.0051(7)
C30 0.0236(8) 0.0193(7) 0.0301(7) 0.0012(6) -0.0023(6) 0.0075(6)
N30 0.0179(6) 0.0177(6) 0.0221(6) -0.0001(5) -0.0007(5) 0.0063(5)
C101 0.0184(6) 0.0186(6) 0.0264(6) -0.0028(5) 0.0008(6) 0.0098(6)
C110 0.0172(7) 0.0200(6) 0.0232(6) -0.0003(5) 0.0003(6) 0.0064(6)
C111 0.0215(7) 0.0175(7) 0.0264(7) 0.0011(6) 0.0056(6) 0.0062(6)
N112 0.0297(7) 0.0319(7) 0.0267(6) 0.0007(6) -0.0021(6) 0.0090(6)
C113 0.0232(7) 0.0250(8) 0.0213(6) -0.0008(6) 0.0030(6) 0.0113(6)
N114 0.0253(7) 0.0313(7) 0.0369(7) -0.0008(6) 0.0013(6) 0.0054(6)
C102 0.0210(7) 0.0210(7) 0.0237(9) -0.0011(4) 0.0011(4) 0.0114(8)
C120 0.0209(7) 0.0209(7) 0.0224(9) -0.0001(4) 0.0001(4) 0.0075(8)
C121 0.0215(7) 0.0259(8) 0.0267(7) -0.0003(6) 0.0034(6) 0.0068(6)
N122 0.0309(8) 0.0479(10) 0.0292(7) -0.0006(7) -0.0027(6) 0.0043(7)

loop_
_atom_type_symbol
_atom_type_description
_atom_type_scat_dispersion_real
_atom_type_scat_dispersion_imag
_atom_type_scat_source
C C 0.0033 0.0016 'International Tables Vol C Tables 4.2.6.8 and 6.1.1.4'
H H 0.0000 0.0000 'International Tables Vol C Tables 4.2.6.8 and 6.1.1.4'
N N 0.0061 0.0033 'International Tables Vol C Tables 4.2.6.8 and 6.1.1.4'
Co Co 0.3494 0.9721 'International Tables Vol C Tables 4.2.6.8 and 6.1.1.4'

loop_
_geom_angle_atom_site_label_1
_geom_angle_atom_site_label_2
_geom_angle_atom_site_label_3
_geom_angle
_geom_angle_site_symmetry_1
_geom_angle_site_symmetry_3
N30 Co1 N30 94.10(6) 6 .
N30 Co1 N10 169.46(5) 6 .
N30 Co1 N10 94.28(4) . .
N30 Co1 N10 94.28(4) 6 6
N30 Co1 N10 169.46(5) . 6
N10 Co1 N10 78.17(6) . 6
N30 Co1 N20 77.31(5) 6 6
N30 Co1 N20 98.51(5) . 6
N10 Co1 N20 95.12(5) . 6
N10 Co1 N20 89.57(4) 6 6
N30 Co1 N20 98.51(5) 6 .
N30 Co1 N20 77.31(5) . .
N10 Co1 N20 89.57(4) . .
N10 Co1 N20 95.12(5) 6 .
N20 Co1 N20 173.96(6) 6 .
C15 N10 C11 118.17(12) . .
C15 N10 Co1 114.83(9) . .
C11 N10 Co1 126.21(10) . .
N10 C11 C12 122.29(15) . .
N10 C11 H11 118.9 . .
C12 C11 H11 118.9 . .
C13 C12 C11 119.21(14) . .
C13 C12 H12 120.4 . .
C11 C12 H12 120.4 . .
C12 C13 C14 119.28(14) . .
C12 C13 H13 120.4 . .
C14 C13 H13 120.4 . .
C15 C14 C13 118.39(15) . .
C15 C14 H14 120.8 . .
C13 C14 H14 120.8 . .
N10 C15 C14 122.45(13) . .
N10 C15 C15 115.17(8) . 6
C14 C15 C15 122.36(9) . 6
C21 N20 C25 118.72(12) . .
C21 N20 Co1 125.97(10) . .
C25 N20 Co1 115.18(9) . .
N20 C21 C22 122.84(15) . .
N20 C21 H21 118.6 . .
C22 C21 H21 118.6 . .
C21 C22 C23 118.68(15) . .
C21 C22 H22 120.7 . .
C23 C22 H22 120.7 . .
C22 C23 C24 119.08(14) . .
C22 C23 H23 120.5 . .
C24 C23 H23 120.5 . .
C23 C24 C25 119.53(15) . .
C23 C24 H24 120.2 . .
C25 C24 H24 120.2 . .
N20 C25 C24 121.11(13) . .
N20 C25 C26 115.17(12) . .
C24 C25 C26 123.71(13) . .
N30 C26 C27 121.16(14) . .
N30 C26 C25 115.70(12) . .
C27 C26 C25 123.14(13) . .
C28 C27 C26 119.48(15) . .
C28 C27 H27 120.3 . .
C26 C27 H27 120.3 . .
C29 C28 C27 119.06(14) . .
C29 C28 H28 120.5 . .
C27 C28 H28 120.5 . .
C28 C29 C30 118.96(15) . .
C28 C29 H29 120.5 . .
C30 C29 H29 120.5 . .
N30 C30 C29 122.31(15) . .
N30 C30 H30 118.8 . .
C29 C30 H30 118.8 . .
C30 N30 C26 119.00(12) . .
C30 N30 Co1 124.52(10) . .
C26 N30 Co1 116.36(9) . .
C101 C101 C102 60.08(7) 6_556 .
C101 C101 C110 148.39(8) 6_556 .
C102 C101 C110 151.53(13) . .
C101 C110 C111 122.23(12) . .
C101 C110 C113 119.53(13) . .
C111 C110 C113 118.17(12) . .
N112 C111 C110 178.34(16) . .
N114 C113 C110 179.15(18) . .
C101 C102 C101 59.84(14) 6_556 .
C101 C102 C120 150.08(7) 6_556 .
C101 C102 C120 150.08(7) . .
C102 C120 C121 121.46(9) . .
C102 C120 C121 121.46(9) . 6_556
C121 C120 C121 117.09(19) . 6_556
N122 C121 C120 178.04(18) . .

loop_
_geom_bond_atom_site_label_1
_geom_bond_atom_site_label_2
_geom_bond_distance
_geom_bond_site_symmetry_2
Co1 N30 2.0965(11) 6
Co1 N30 2.0965(11) .
Co1 N10 2.1115(11) .
Co1 N10 2.1115(11) 6
Co1 N20 2.1354(11) 6
Co1 N20 2.1354(11) .
N10 C15 1.3483(18) .
N10 C11 1.3480(18) .
C11 C12 1.381(2) .
C11 H11 0.9500 .
C12 C13 1.375(3) .
C12 H12 0.9500 .
C13 C14 1.390(2) .
C13 H13 0.9500 .
C14 C15 1.387(2) .
C14 H14 0.9500 .
C15 C15 1.494(3) 6
N20 C21 1.3408(18) .
N20 C25 1.3534(18) .
C21 C22 1.381(2) .
C21 H21 0.9500 .
C22 C23 1.382(3) .
C22 H22 0.9500 .
C23 C24 1.383(2) .
C23 H23 0.9500 .
C24 C25 1.391(2) .
C24 H24 0.9500 .
C25 C26 1.482(2) .
C26 N30 1.3506(19) .
C26 C27 1.3913(19) .
C27 C28 1.379(2) .
C27 H27 0.9500 .
C28 C29 1.379(3) .
C28 H28 0.9500 .
C29 C30 1.384(2) .
C29 H29 0.9500 .
C30 N30 1.3389(19) .
C30 H30 0.9500 .
C101 C101 1.387(3) 6_556
C101 C102 1.390(2) .
C101 C110 1.4007(19) .
C110 C111 1.416(2) .
C110 C113 1.425(2) .
C111 N112 1.156(2) .
C113 N114 1.149(2) .
C102 C101 1.390(2) 6_556
C102 C120 1.409(3) .
C120 C121 1.4163(19) .
C120 C121 1.4163(19) 6_556
C121 N122 1.146(2) .
